data_7060288
loop_
_publ_author_name
'Wang, Fei-Fei'
'Li, Jia-Hui'
'Liu, Hai-Yan'
'Deng, Shu-Ping'
'Liu, Ying-Ying'
'Ma, Jian-Fang'

_publ_section_title
;
 Functionalized resorcin[4]arene-based coordination polymers as
 heterogeneous catalysts for click reactions
;
_journal_issue 6
_journal_name_full 'New Journal of Chemistry'
_journal_page_first 3181
_journal_page_last 3187
_journal_paper_doi 10.1039/D0NJ06051H
_journal_volume 45
_journal_year 2021
_chemical_formula_moiety 'C82 H97 Cd Cl2 N9 O8 S4'
_chemical_formula_sum 'C82 H97 Cd Cl2 N9 O8 S4'
_chemical_formula_weight 1648.22
_space_group_crystal_system monoclinic
_space_group_IT_number 11
_space_group_name_Hall '-P 2yb'
_space_group_name_H-M_alt 'P 1 21/m 1'
_atom_sites_solution_hydrogens mixed
_audit_creation_method SHELXL-2018/3
_audit_update_record
;
2020-12-04 deposited with the CCDC.	2021-01-13 downloaded from the CCDC.
;
_cell_angle_alpha 90
_cell_angle_beta 107.771(2)
_cell_angle_gamma 90
_cell_formula_units_Z 2
_cell_length_a 11.1814(2)
_cell_length_b 23.0432(4)
_cell_length_c 16.9568(4)
_cell_measurement_reflns_used 8019
_cell_measurement_temperature 293(2)
_cell_measurement_theta_max 66.8490
_cell_measurement_theta_min 4.1450
_cell_volume 4160.54(15)
_computing_structure_refinement 'SHELXL-2018/3 (Sheldrick, 2018)'
_diffrn_ambient_temperature 293(2)
_diffrn_measured_fraction_theta_full 0.989
_diffrn_measured_fraction_theta_max 0.989
_diffrn_measurement_device_type 'Enhance Ultra (Cu) X-ray Source'
_diffrn_radiation_type CuK\a
_diffrn_radiation_wavelength 1.54184
_diffrn_reflns_av_R_equivalents 0.0418
_diffrn_reflns_av_unetI/netI 0.0417
_diffrn_reflns_Laue_measured_fraction_full 0.989
_diffrn_reflns_Laue_measured_fraction_max 0.989
_diffrn_reflns_limit_h_max 13
_diffrn_reflns_limit_h_min -12
_diffrn_reflns_limit_k_max 25
_diffrn_reflns_limit_k_min -27
_diffrn_reflns_limit_l_max 20
_diffrn_reflns_limit_l_min -19
_diffrn_reflns_number 21408
_diffrn_reflns_point_group_measured_fraction_full 0.989
_diffrn_reflns_point_group_measured_fraction_max 0.989
_diffrn_reflns_theta_full 67.044
_diffrn_reflns_theta_max 67.044
_diffrn_reflns_theta_min 3.837
_diffrn_source 'fine-focus sealed X-ray tube'
_exptl_absorpt_coefficient_mu 4.100
_exptl_absorpt_correction_T_max 1.00000
_exptl_absorpt_correction_T_min 0.60275
_exptl_absorpt_correction_type multi-scan
_exptl_crystal_colour colorless
_exptl_crystal_density_diffrn 1.316
_exptl_crystal_description block
_exptl_crystal_F_000 1724
_exptl_crystal_size_max 0.05
_exptl_crystal_size_mid 0.03
_exptl_crystal_size_min 0.03
_platon_squeeze_details
;
;
_refine_diff_density_max 0.358
_refine_diff_density_min -0.609
_refine_diff_density_rms 0.056
_refine_ls_extinction_method none
_refine_ls_goodness_of_fit_ref 0.969
_refine_ls_hydrogen_treatment constr
_refine_ls_matrix_type full
_refine_ls_number_parameters 368
_refine_ls_number_reflns 7555
_refine_ls_number_restraints 0
_refine_ls_restrained_S_all 0.969
_refine_ls_R_factor_all 0.0443
_refine_ls_R_factor_gt 0.0388
_refine_ls_shift/su_max 0.001
_refine_ls_shift/su_mean 0.000
_refine_ls_structure_factor_coef Fsqd
_refine_ls_weighting_details 'w=1/[\s^2^(Fo^2^)+(0.0657P)^2^] where P=(Fo^2^+2Fc^2^)/3'
_refine_ls_weighting_scheme calc
_refine_ls_wR_factor_gt 0.1004
_refine_ls_wR_factor_ref 0.1050
_reflns_Friedel_coverage 0.000
_reflns_number_gt 6254
_reflns_number_total 7555
_reflns_threshold_expression 'I > 2\s(I)'
_cod_data_source_file d0nj06051h2.cif
_cod_data_source_block compound-2
_cod_depositor_comments 'Adding full bibliography for 7060286--7060288.cif.'
_cod_original_sg_symbol_H-M 'P 21/m'
_cod_database_code 7060288
_shelx_shelxl_version_number 2018/3
_shelx_space_group_comment
;
The symmetry employed for this shelxl refinement is uniquely defined
by the following loop, which should always be used as a source of
symmetry information in preference to the above space-group names.
They are only intended as comments.
;

loop_
_space_group_symop_operation_xyz
'x, y, z'
'-x, y+1/2, -z'
'-x, -y, -z'
'x, -y-1/2, z'

loop_
_atom_site_label
_atom_site_type_symbol
_atom_site_fract_x
_atom_site_fract_y
_atom_site_fract_z
_atom_site_U_iso_or_equiv
_atom_site_adp_type
_atom_site_occupancy
_atom_site_site_symmetry_order
_atom_site_calc_flag
_atom_site_refinement_flags_posn
_atom_site_refinement_flags_adp
_atom_site_refinement_flags_occupancy
_atom_site_disorder_assembly
_atom_site_disorder_group
Cd1 Cd 1.000000 0.500000 0.000000 0.05206(9) Uani 1 2 d S . P . .
Cl1 Cl 0.89035(7) 0.59820(3) -0.04108(4) 0.07246(19) Uani 1 1 d . . . . .
S2 S 0.57300(7) 0.35808(3) 0.66828(4) 0.0734(2) Uani 1 1 d . . . . .
S1 S 0.71652(8) 0.46967(3) 0.30622(5) 0.0763(2) Uani 1 1 d . . . . .
O3 O 0.41935(15) 0.44073(6) 0.48823(10) 0.0539(4) Uani 1 1 d . . . . .
O1 O 0.63175(15) 0.30119(6) 0.21339(10) 0.0542(4) Uani 1 1 d . . . . .
O4 O 0.26061(16) 0.30146(7) 0.63828(9) 0.0569(4) Uani 1 1 d . . . . .
O2 O 0.51229(16) 0.44112(6) 0.38146(10) 0.0556(4) Uani 1 1 d . . . . .
N2 N 0.8410(2) 0.45228(9) 0.88741(12) 0.0627(5) Uani 1 1 d . . . . .
N1 N 0.8800(2) 0.48603(10) 0.09316(16) 0.0664(6) Uani 1 1 d . . . . .
C4 C 0.3255(2) 0.32992(8) 0.24286(12) 0.0453(5) Uani 1 1 d . . . . .
H4 H 0.243359 0.316344 0.224057 0.054 Uiso 1 1 calc R U . . .
C3 C 0.4161(2) 0.30341(8) 0.21462(13) 0.0462(5) Uani 1 1 d . . . . .
C5 C 0.3533(2) 0.37616(8) 0.29837(13) 0.0459(5) Uani 1 1 d . . . . .
C18 C 0.3401(2) 0.37124(9) 0.56264(13) 0.0479(5) Uani 1 1 d . . . . .
C15 C 0.17819(18) 0.32903(9) 0.41565(13) 0.0443(4) Uani 1 1 d . . . . .
H15 H 0.123886 0.314883 0.366307 0.053 Uiso 1 1 calc R U . . .
C16 C 0.17772(19) 0.30278(8) 0.48917(13) 0.0445(4) Uani 1 1 d . . . . .
C8 C 0.5386(2) 0.32459(9) 0.24271(13) 0.0477(5) Uani 1 1 d . . . . .
C17 C 0.2601(2) 0.32453(9) 0.56277(13) 0.0477(5) Uani 1 1 d . . . . .
C13 C 0.3386(2) 0.39438(8) 0.48716(14) 0.0472(5) Uani 1 1 d . . . . .
C20 C 0.0978(3) 0.250000 0.49121(19) 0.0475(7) Uani 1 2 d S T P . .
H20 H 0.081615 0.250000 0.544830 0.057 Uiso 1 2 calc R U P . .
C14 C 0.25592(19) 0.37550(8) 0.41205(13) 0.0443(4) Uani 1 1 d . . . . .
C2 C 0.3873(3) 0.250000 0.15877(18) 0.0478(7) Uani 1 2 d S T P . .
H2 H 0.446601 0.250001 0.126527 0.057 Uiso 1 2 calc R U P . .
C7 C 0.5714(2) 0.37071(9) 0.29822(14) 0.0480(5) Uani 1 1 d . . . . .
C11 C 0.2546(2) 0.40423(9) 0.33131(13) 0.0482(5) Uani 1 1 d . . . . .
H11 H 0.280904 0.444564 0.344578 0.058 Uiso 1 1 calc R U . . .
C9 C 0.6917(3) 0.250000 0.2528(2) 0.0556(8) Uani 1 2 d S T P . .
H9A H 0.778372 0.250000 0.252677 0.067 Uiso 1 2 calc R U P . .
H9B H 0.691770 0.250000 0.310035 0.067 Uiso 1 2 calc R U P . .
C6 C 0.4769(2) 0.39474(8) 0.32560(14) 0.0474(5) Uani 1 1 d . . . . .
C19 C -0.0297(3) 0.250000 0.4238(2) 0.0609(8) Uani 1 2 d S T P . .
H19A H -0.063292 0.288670 0.416634 0.091 Uiso 0.5 1 d R U P A -1
H19B H -0.086462 0.224680 0.439804 0.091 Uiso 0.5 1 d R U P A -1
H19C H -0.019322 0.236660 0.372664 0.091 Uiso 0.5 1 d R U P A -1
C29 C 0.6696(2) 0.39720(11) 0.75287(15) 0.0599(6) Uani 1 1 d . . . . .
C28 C 0.4245(2) 0.39665(10) 0.64194(14) 0.0563(6) Uani 1 1 d . . . . .
H28A H 0.386380 0.392348 0.685913 0.068 Uiso 1 1 calc R U . . .
H28B H 0.437738 0.437649 0.634718 0.068 Uiso 1 1 calc R U . . .
C21 C 0.3322(4) 0.250000 0.6641(2) 0.0604(8) Uani 1 2 d S T P . .
H21A H 0.402371 0.250000 0.641710 0.072 Uiso 1 2 calc R U P . .
H21B H 0.366178 0.249999 0.724026 0.072 Uiso 1 2 calc R U P . .
C12 C 0.5275(2) 0.42788(10) 0.46560(15) 0.0547(5) Uani 1 1 d . . . . .
H12A H 0.547068 0.386973 0.475093 0.066 Uiso 1 1 calc R U . . .
H12B H 0.597856 0.449865 0.500502 0.066 Uiso 1 1 calc R U . . .
C22 C 0.7033(2) 0.39334(10) 0.33046(16) 0.0581(6) Uani 1 1 d . . . . .
H22A H 0.756950 0.370604 0.306887 0.070 Uiso 1 1 calc R U . . .
H22B H 0.733115 0.388279 0.390074 0.070 Uiso 1 1 calc R U . . .
C1 C 0.2542(4) 0.250000 0.0967(2) 0.0610(9) Uani 1 2 d S T P . .
H1A H 0.193204 0.252380 0.125941 0.092 Uiso 0.5 1 d R U P B -1
H1B H 0.241494 0.214860 0.064761 0.092 Uiso 0.5 1 d R U P B -1
H1C H 0.245004 0.282760 0.060311 0.092 Uiso 0.5 1 d R U P B -1
C33 C 0.6504(3) 0.45328(11) 0.77416(17) 0.0660(7) Uani 1 1 d . . . . .
H33 H 0.579610 0.473772 0.743979 0.079 Uiso 1 1 calc R U . . .
C10 C 0.1234(2) 0.40631(12) 0.26845(15) 0.0629(6) Uani 1 1 d . . . . .
H10A H 0.126840 0.426687 0.219804 0.094 Uiso 1 1 calc R U . . .
H10B H 0.067232 0.426053 0.292338 0.094 Uiso 1 1 calc R U . . .
H10C H 0.093864 0.367484 0.253735 0.094 Uiso 1 1 calc R U . . .
C32 C 0.7383(3) 0.47881(12) 0.84132(18) 0.0671(7) Uani 1 1 d . . . . .
H32 H 0.724335 0.516809 0.854766 0.081 Uiso 1 1 calc R U . . .
C23 C 0.7753(2) 0.47087(10) 0.22215(18) 0.0607(6) Uani 1 1 d . . . . .
C24 C 0.7928(3) 0.42467(11) 0.17510(17) 0.0644(6) Uani 1 1 d . . . . .
H24 H 0.768822 0.387473 0.185349 0.077 Uiso 1 1 calc R U . . .
C25 C 0.8456(3) 0.43398(12) 0.11316(18) 0.0684(7) Uani 1 1 d . . . . .
H25 H 0.858235 0.402028 0.083166 0.082 Uiso 1 1 calc R U . . .
C30 C 0.7758(3) 0.36883(13) 0.8014(2) 0.0907(11) Uani 1 1 d . . . . .
H30 H 0.792156 0.330722 0.789766 0.109 Uiso 1 1 calc R U . . .
C31 C 0.8561(3) 0.39766(14) 0.8663(2) 0.0885(10) Uani 1 1 d . . . . .
H31 H 0.926533 0.377749 0.898355 0.106 Uiso 1 1 calc R U . . .
C27 C 0.8093(4) 0.52503(13) 0.2009(3) 0.0997(13) Uani 1 1 d . . . . .
H27 H 0.797617 0.557739 0.229865 0.120 Uiso 1 1 calc R U . . .
C26 C 0.8596(5) 0.53040(14) 0.1378(3) 0.1022(13) Uani 1 1 d . . . . .
H26 H 0.881188 0.567399 0.124891 0.123 Uiso 1 1 calc R U . . .

loop_
_atom_site_aniso_label
_atom_site_aniso_U_11
_atom_site_aniso_U_22
_atom_site_aniso_U_33
_atom_site_aniso_U_23
_atom_site_aniso_U_13
_atom_site_aniso_U_12
Cd1 0.05006(14) 0.06191(15) 0.03573(13) 0.00206(9) 0.00048(9) -0.00683(9)
Cl1 0.0785(4) 0.0697(3) 0.0554(4) 0.0062(3) 0.0000(3) 0.0068(3)
S2 0.0629(4) 0.0734(4) 0.0636(4) -0.0257(3) -0.0110(3) 0.0090(3)
S1 0.0957(5) 0.0553(3) 0.0954(5) -0.0104(3) 0.0552(4) -0.0176(3)
O3 0.0612(9) 0.0445(7) 0.0525(9) -0.0108(6) 0.0123(7) -0.0063(7)
O1 0.0611(9) 0.0508(8) 0.0550(9) 0.0008(7) 0.0240(7) -0.0016(7)
O4 0.0687(10) 0.0626(9) 0.0366(8) -0.0029(7) 0.0119(7) 0.0037(7)
O2 0.0673(10) 0.0436(7) 0.0542(9) -0.0065(7) 0.0160(7) -0.0097(7)
N2 0.0603(12) 0.0646(11) 0.0467(11) -0.0058(9) -0.0083(9) -0.0064(9)
N1 0.0718(14) 0.0679(12) 0.0624(14) 0.0049(10) 0.0248(11) -0.0016(11)
C4 0.0471(11) 0.0460(10) 0.0362(10) 0.0063(8) 0.0028(8) 0.0014(8)
C3 0.0533(12) 0.0440(10) 0.0363(10) 0.0048(8) 0.0065(9) 0.0013(9)
C5 0.0495(11) 0.0450(10) 0.0381(11) 0.0063(8) 0.0059(9) 0.0027(8)
C18 0.0465(11) 0.0523(11) 0.0383(11) -0.0090(9) 0.0031(9) 0.0036(9)
C15 0.0386(10) 0.0489(10) 0.0373(10) -0.0053(8) -0.0005(8) 0.0051(8)
C16 0.0387(10) 0.0514(10) 0.0381(10) 0.0000(8) 0.0038(8) 0.0067(8)
C8 0.0528(12) 0.0458(10) 0.0447(11) 0.0056(9) 0.0150(9) 0.0000(9)
C17 0.0506(11) 0.0535(11) 0.0335(10) -0.0034(9) 0.0049(8) 0.0063(9)
C13 0.0470(11) 0.0437(10) 0.0451(11) -0.0066(9) 0.0053(9) 0.0024(8)
C20 0.0381(14) 0.0598(16) 0.0419(16) 0.000 0.0083(12) 0.000
C14 0.0428(10) 0.0440(10) 0.0408(11) -0.0017(8) 0.0047(8) 0.0066(8)
C2 0.0548(17) 0.0502(14) 0.0335(14) 0.000 0.0061(12) 0.000
C7 0.0517(12) 0.0453(10) 0.0445(11) 0.0030(9) 0.0109(9) -0.0050(9)
C11 0.0498(12) 0.0458(10) 0.0423(11) 0.0033(9) 0.0039(9) 0.0063(9)
C9 0.0526(18) 0.0493(15) 0.063(2) 0.000 0.0151(15) 0.000
C6 0.0559(12) 0.0377(9) 0.0453(11) 0.0014(8) 0.0105(9) -0.0019(8)
C19 0.0390(16) 0.0692(19) 0.069(2) 0.000 0.0080(15) 0.000
C29 0.0550(13) 0.0660(13) 0.0474(13) -0.0041(11) -0.0013(10) -0.0023(11)
C28 0.0584(13) 0.0613(12) 0.0395(12) -0.0127(10) 0.0006(10) -0.0008(10)
C21 0.068(2) 0.0672(19) 0.0339(16) 0.000 -0.0024(14) 0.000
C12 0.0544(13) 0.0512(11) 0.0519(13) -0.0117(10) 0.0065(10) -0.0116(10)
C22 0.0569(13) 0.0560(12) 0.0603(14) 0.0022(11) 0.0162(11) -0.0074(10)
C1 0.070(2) 0.0601(18) 0.0397(17) 0.000 -0.0031(15) 0.000
C33 0.0632(15) 0.0587(13) 0.0571(15) -0.0040(11) -0.0099(12) 0.0010(11)
C10 0.0574(14) 0.0737(14) 0.0472(13) 0.0112(11) 0.0008(10) 0.0178(11)
C32 0.0615(15) 0.0610(13) 0.0598(16) -0.0049(12) -0.0098(12) -0.0040(12)
C23 0.0568(14) 0.0555(13) 0.0703(16) 0.0003(12) 0.0203(12) -0.0041(10)
C24 0.0664(15) 0.0600(13) 0.0676(16) -0.0036(12) 0.0214(13) -0.0121(11)
C25 0.0702(16) 0.0658(14) 0.0670(17) -0.0086(13) 0.0175(13) -0.0120(12)
C30 0.0797(19) 0.0704(16) 0.089(2) -0.0220(15) -0.0237(17) 0.0140(14)
C31 0.0723(18) 0.0799(18) 0.081(2) -0.0171(16) -0.0241(16) 0.0113(14)
C27 0.151(4) 0.0527(14) 0.131(3) 0.0036(17) 0.096(3) -0.0023(18)
C26 0.156(4) 0.0590(16) 0.121(3) 0.0071(18) 0.086(3) -0.0006(18)

loop_
_atom_type_symbol
_atom_type_description
_atom_type_scat_dispersion_real
_atom_type_scat_dispersion_imag
_atom_type_scat_source
C C 0.0181 0.0091 'International Tables Vol C Tables 4.2.6.8 and 6.1.1.4'
H H 0.0000 0.0000 'International Tables Vol C Tables 4.2.6.8 and 6.1.1.4'
Cd Cd 0.1185 4.6533 'International Tables Vol C Tables 4.2.6.8 and 6.1.1.4'
Cl Cl 0.3639 0.7018 'International Tables Vol C Tables 4.2.6.8 and 6.1.1.4'
N N 0.0311 0.0180 'International Tables Vol C Tables 4.2.6.8 and 6.1.1.4'
O O 0.0492 0.0322 'International Tables Vol C Tables 4.2.6.8 and 6.1.1.4'
S S 0.3331 0.5567 'International Tables Vol C Tables 4.2.6.8 and 6.1.1.4'

loop_
_geom_angle_atom_site_label_1
_geom_angle_atom_site_label_2
_geom_angle_atom_site_label_3
_geom_angle
_geom_angle_site_symmetry_1
_geom_angle_site_symmetry_3
_geom_angle_publ_flag
N1 Cd1 N1 180.0 . 3_765 ?
N1 Cd1 N2 88.01(9) . 3_766 ?
N1 Cd1 N2 91.99(9) 3_765 3_766 ?
N1 Cd1 N2 91.99(9) . 1_554 ?
N1 Cd1 N2 88.01(9) 3_765 1_554 ?
N2 Cd1 N2 180.00(9) 3_766 1_554 ?
N1 Cd1 Cl1 91.15(6) . 3_765 ?
N1 Cd1 Cl1 88.86(6) 3_765 3_765 ?
N2 Cd1 Cl1 90.65(5) 3_766 3_765 ?
N2 Cd1 Cl1 89.35(5) 1_554 3_765 ?
N1 Cd1 Cl1 88.86(6) . . ?
N1 Cd1 Cl1 91.14(6) 3_765 . ?
N2 Cd1 Cl1 89.35(5) 3_766 . ?
N2 Cd1 Cl1 90.65(5) 1_554 . ?
Cl1 Cd1 Cl1 180.0 3_765 . ?
C29 S2 C28 103.76(11) . . ?
C23 S1 C22 106.07(12) . . ?
C13 O3 C12 116.22(15) . . ?
C8 O1 C9 116.8(2) . . ?
C17 O4 C21 116.6(2) . . ?
C6 O2 C12 116.01(16) . . ?
C32 N2 C31 115.8(2) . . ?
C32 N2 Cd1 123.18(17) . 1_556 ?
C31 N2 Cd1 120.96(17) . 1_556 ?
C26 N1 C25 115.6(3) . . ?
C26 N1 Cd1 120.1(2) . . ?
C25 N1 Cd1 123.6(2) . . ?
C3 C4 C5 122.3(2) . . ?
C4 C3 C8 118.19(19) . . ?
C4 C3 C2 122.1(2) . . ?
C8 C3 C2 119.6(2) . . ?
C6 C5 C4 117.1(2) . . ?
C6 C5 C11 120.46(19) . . ?
C4 C5 C11 122.38(19) . . ?
C13 C18 C17 118.11(18) . . ?
C13 C18 C28 120.3(2) . . ?
C17 C18 C28 121.6(2) . . ?
C16 C15 C14 123.26(18) . . ?
C15 C16 C17 117.62(19) . . ?
C15 C16 C20 122.3(2) . . ?
C17 C16 C20 120.0(2) . . ?
C7 C8 O1 117.74(19) . . ?
C7 C8 C3 121.8(2) . . ?
O1 C8 C3 120.44(19) . . ?
O4 C17 C16 120.20(19) . . ?
O4 C17 C18 118.32(18) . . ?
C16 C17 C18 121.4(2) . . ?
C18 C13 O3 117.31(18) . . ?
C18 C13 C14 122.8(2) . . ?
O3 C13 C14 119.76(19) . . ?
C16 C20 C16 106.7(2) 4_565 . ?
C16 C20 C19 113.83(17) 4_565 . ?
C16 C20 C19 113.83(17) . . ?
C15 C14 C13 116.64(19) . . ?
C15 C14 C11 122.76(18) . . ?
C13 C14 C11 120.59(19) . . ?
C3 C2 C3 107.5(2) . 4_565 ?
C3 C2 C1 113.68(18) . . ?
C3 C2 C1 113.68(18) 4_565 . ?
C6 C7 C8 117.3(2) . . ?
C6 C7 C22 120.1(2) . . ?
C8 C7 C22 122.5(2) . . ?
C14 C11 C5 109.70(16) . . ?
C14 C11 C10 112.7(2) . . ?
C5 C11 C10 113.94(19) . . ?
O1 C9 O1 112.4(3) 4_565 . ?
C5 C6 C7 123.20(19) . . ?
C5 C6 O2 120.5(2) . . ?
C7 C6 O2 116.23(19) . . ?
C33 C29 C30 117.5(2) . . ?
C33 C29 S2 126.13(19) . . ?
C30 C29 S2 116.4(2) . . ?
C18 C28 S2 107.84(16) . . ?
O4 C21 O4 112.9(3) 4_565 . ?
O3 C12 O2 112.31(19) . . ?
C7 C22 S1 113.05(17) . . ?
C29 C33 C32 119.1(2) . . ?
N2 C32 C33 123.9(3) . . ?
C24 C23 C27 116.6(3) . . ?
C24 C23 S1 128.0(2) . . ?
C27 C23 S1 115.4(2) . . ?
C25 C24 C23 119.5(2) . . ?
N1 C25 C24 124.1(3) . . ?
C31 C30 C29 118.9(3) . . ?
N2 C31 C30 124.8(3) . . ?
C26 C27 C23 120.0(3) . . ?
N1 C26 C27 124.2(3) . . ?

loop_
_geom_bond_atom_site_label_1
_geom_bond_atom_site_label_2
_geom_bond_distance
_geom_bond_site_symmetry_2
_geom_bond_publ_flag
Cd1 N1 2.386(2) . ?
Cd1 N1 2.386(2) 3_765 ?
Cd1 N2 2.4377(18) 3_766 ?
Cd1 N2 2.4377(18) 1_554 ?
Cd1 Cl1 2.5666(6) 3_765 ?
Cd1 Cl1 2.5666(6) . ?
S2 C29 1.758(2) . ?
S2 C28 1.815(3) . ?
S1 C23 1.743(3) . ?
S1 C22 1.823(2) . ?
O3 C13 1.395(3) . ?
O3 C12 1.408(3) . ?
O1 C8 1.393(3) . ?
O1 C9 1.419(3) . ?
O4 C17 1.385(3) . ?
O4 C21 1.423(3) . ?
O2 C6 1.402(3) . ?
O2 C12 1.417(3) . ?
N2 C32 1.325(3) . ?
N2 C31 1.333(4) . ?
N1 C26 1.332(4) . ?
N1 C25 1.335(4) . ?
C4 C3 1.387(3) . ?
C4 C5 1.393(3) . ?
C3 C8 1.394(3) . ?
C3 C2 1.526(3) . ?
C5 C6 1.385(3) . ?
C5 C11 1.524(3) . ?
C18 C13 1.382(3) . ?
C18 C17 1.399(3) . ?
C18 C28 1.506(3) . ?
C15 C16 1.387(3) . ?
C15 C14 1.392(3) . ?
C16 C17 1.398(3) . ?
C16 C20 1.516(3) . ?
C8 C7 1.392(3) . ?
C13 C14 1.396(3) . ?
C20 C19 1.532(4) . ?
C14 C11 1.517(3) . ?
C2 C1 1.538(4) . ?
C7 C6 1.392(3) . ?
C7 C22 1.501(3) . ?
C11 C10 1.528(3) . ?
C29 C33 1.376(4) . ?
C29 C30 1.385(4) . ?
C33 C32 1.388(3) . ?
C23 C24 1.379(4) . ?
C23 C27 1.383(4) . ?
C24 C25 1.370(4) . ?
C30 C31 1.362(4) . ?
C27 C26 1.359(5) . ?

loop_
_platon_squeeze_void_nr
_platon_squeeze_void_average_x
_platon_squeeze_void_average_y
_platon_squeeze_void_average_z
_platon_squeeze_void_volume
_platon_squeeze_void_count_electrons
_platon_squeeze_void_content
1 0.039 0.710 0.205 1824 450 ' '
